data_2236983
loop_
_publ_author_name
'Kennedy, Alan R.'
'Mulvey, Robert E.'
'O'Hara, Charles T.'
'Robertson, Stuart D.'
'Robertson, Gemma M.'

_publ_section_title
;
 <i>catena</i>-Poly[sodium-\m~2~-(<i>N</i>,<i>N</i>,<i>N</i>',<i>N</i>'-tetramethylethane-1,2-diamine)-\k^2^<i>N</i>:<i>N</i>'-sodium-bis[\m~2~-bis(trimethylsilyl)azanido-\k^2^<i>N</i>:<i>N</i>]]
;
_journal_coeditor_code PK2451
_journal_issue 12
_journal_name_full 'Acta Crystallographica Section E'
_journal_page_first m1468
_journal_paper_doi 10.1107/S1600536812045126
_journal_volume 68
_journal_year 2012
_chemical_formula_iupac '[Na2 (C6 H18 N Si2)2 (C6 H16 N2)]'
_chemical_formula_moiety 'C18 H52 N4 Na2 Si4'
_chemical_formula_sum 'C18 H52 N4 Na2 Si4'
_chemical_formula_weight 482.98
_chemical_name_systematic
;
<i>catena</i>-Poly[sodium-\m~2~-(<i>N</i>,<i>N</i>,<i>N</i>',<i>N</i>'-
tetramethylethane-1,2-diamine)-\k^2^<i>N</i>:<i>N</i>'-sodium-
bis[\m~2~-bis(trimethylsilyl)azanido-\k^2^<i>N</i>:<i>N</i>]]
;
_space_group_IT_number 14
_symmetry_cell_setting monoclinic
_symmetry_space_group_name_Hall '-P 2yn'
_symmetry_space_group_name_H-M 'P 1 21/n 1'
_atom_sites_solution_hydrogens geom
_atom_sites_solution_primary direct
_atom_sites_solution_secondary difmap
_audit_creation_method SHELXL-97
_cell_angle_alpha 90.00
_cell_angle_beta 113.523(14)
_cell_angle_gamma 90.00
_cell_formula_units_Z 2
_cell_length_a 9.9761(12)
_cell_length_b 13.8292(12)
_cell_length_c 11.7983(14)
_cell_measurement_reflns_used 4914
_cell_measurement_temperature 123(2)
_cell_measurement_theta_max 29.08
_cell_measurement_theta_min 2.94
_cell_volume 1492.4(3)
_computing_cell_refinement 'CrysAlis PRO (Oxford Diffraction, 2010)'
_computing_data_collection 'CrysAlis PRO (Oxford Diffraction, 2010)'
_computing_data_reduction 'CrysAlis PRO (Oxford Diffraction, 2010)'
_computing_molecular_graphics 'DIAMOND (Brandenburg, 1999)'
_computing_publication_material 'SHELXL97 (Sheldrick, 2008)'
_computing_structure_refinement 'SHELXL97 (Sheldrick, 2008)'
_computing_structure_solution 'SHELXS97 (Sheldrick, 2008)'
_diffrn_ambient_temperature 123(2)
_diffrn_measured_fraction_theta_full 0.983
_diffrn_measured_fraction_theta_max 0.854
_diffrn_measurement_device_type 'Oxford Diffraction Gemini S'
_diffrn_measurement_method '\w scans'
_diffrn_radiation_monochromator graphite
_diffrn_radiation_source 'fine-focus sealed tube'
_diffrn_radiation_type MoK\a
_diffrn_radiation_wavelength 0.71073
_diffrn_reflns_av_R_equivalents 0.0123
_diffrn_reflns_av_sigmaI/netI 0.0149
_diffrn_reflns_limit_h_max 13
_diffrn_reflns_limit_h_min -13
_diffrn_reflns_limit_k_max 18
_diffrn_reflns_limit_k_min -18
_diffrn_reflns_limit_l_max 16
_diffrn_reflns_limit_l_min -16
_diffrn_reflns_number 8332
_diffrn_reflns_theta_full 27.00
_diffrn_reflns_theta_max 29.14
_diffrn_reflns_theta_min 2.95
_diffrn_standards_decay_% 0
_diffrn_standards_interval_count 0
_diffrn_standards_interval_time 0
_diffrn_standards_number 0
_exptl_absorpt_coefficient_mu 0.240
_exptl_absorpt_correction_T_max 1.000
_exptl_absorpt_correction_T_min 0.942
_exptl_absorpt_correction_type multi-scan
_exptl_absorpt_process_details
;
(CrysAlis PRO; Oxford Diffraction, 2009)
;
_exptl_crystal_colour colourless
_exptl_crystal_density_diffrn 1.075
_exptl_crystal_density_method 'not measured'
_exptl_crystal_description block
_exptl_crystal_F_000 532
_exptl_crystal_size_max 0.20
_exptl_crystal_size_mid 0.14
_exptl_crystal_size_min 0.10
_refine_diff_density_max 0.371
_refine_diff_density_min -0.183
_refine_ls_extinction_method none
_refine_ls_goodness_of_fit_ref 1.073
_refine_ls_hydrogen_treatment constr
_refine_ls_matrix_type full
_refine_ls_number_parameters 135
_refine_ls_number_reflns 3436
_refine_ls_number_restraints 0
_refine_ls_restrained_S_all 1.073
_refine_ls_R_factor_all 0.0265
_refine_ls_R_factor_gt 0.0227
_refine_ls_shift/su_max 0.001
_refine_ls_shift/su_mean 0.000
_refine_ls_structure_factor_coef Fsqd
_refine_ls_weighting_details 'calc w=1/[\s^2^(Fo^2^)+(0.0371P)^2^+0.2964P] where P=(Fo^2^+2Fc^2^)/3'
_refine_ls_weighting_scheme calc
_refine_ls_wR_factor_gt 0.0663
_refine_ls_wR_factor_ref 0.0674
_reflns_number_gt 3064
_reflns_number_total 3436
_reflns_threshold_expression I>2\s(I)
_cod_data_source_file pk2451.cif
_cod_data_source_block I
_cod_original_sg_symbol_H-M 'P 21/n'
_cod_database_code 2236983
_cod_database_fobs_code 2236983

loop_
_symmetry_equiv_pos_as_xyz
'x, y, z'
'-x+1/2, y+1/2, -z+1/2'
'-x, -y, -z'
'x-1/2, -y-1/2, z-1/2'

loop_
_atom_site_type_symbol
_atom_site_label
_atom_site_fract_x
_atom_site_fract_y
_atom_site_fract_z
_atom_site_U_iso_or_equiv
_atom_site_adp_type
_atom_site_calc_flag
_atom_site_refinement_flags
_atom_site_occupancy
_atom_site_symmetry_multiplicity
Si Si1 0.92808(3) 0.192359(19) 0.06098(2) 0.01444(8) Uani d . 1 1
Si Si2 1.02618(3) 0.03467(2) 0.26243(2) 0.01598(8) Uani d . 1 1
Na Na1 1.16231(4) 0.03368(3) 0.03282(4) 0.01891(10) Uani d . 1 1
N N1 0.98789(9) 0.08205(6) 0.12110(7) 0.01645(17) Uani d . 1 1
N N2 1.42648(9) 0.08786(6) 0.08534(8) 0.01989(18) Uani d . 1 1
C C1 1.07176(12) 0.26455(8) 0.03194(10) 0.0221(2) Uani d . 1 1
H H1A 1.0329 0.3287 0.0005 0.033 Uiso calc R 1 1
H H1B 1.0986 0.2310 -0.0291 0.033 Uiso calc R 1 1
H H1C 1.1584 0.2715 0.1094 0.033 Uiso calc R 1 1
C C2 0.77062(12) 0.17896(8) -0.09588(10) 0.0215(2) Uani d . 1 1
H H2A 0.7373 0.2431 -0.1311 0.032 Uiso calc R 1 1
H H2B 0.6899 0.1446 -0.0863 0.032 Uiso calc R 1 1
H H2C 0.8034 0.1423 -0.1512 0.032 Uiso calc R 1 1
C C3 0.86084(12) 0.27808(8) 0.15074(10) 0.0220(2) Uani d . 1 1
H H3A 0.8189 0.3356 0.1006 0.033 Uiso calc R 1 1
H H3B 0.9427 0.2973 0.2270 0.033 Uiso calc R 1 1
H H3C 0.7859 0.2460 0.1714 0.033 Uiso calc R 1 1
C C10 1.52737(11) 0.01764(8) 0.06673(9) 0.0197(2) Uani d . 1 1
H H10A 1.5393 -0.0385 0.1220 0.024 Uiso calc R 1 1
H H10B 1.6244 0.0482 0.0898 0.024 Uiso calc R 1 1
C C4 0.95775(14) 0.10439(9) 0.36540(10) 0.0282(3) Uani d . 1 1
H H4A 0.9842 0.0701 0.4440 0.042 Uiso calc R 1 1
H H4B 0.8512 0.1106 0.3250 0.042 Uiso calc R 1 1
H H4C 1.0022 0.1689 0.3809 0.042 Uiso calc R 1 1
C C5 1.22784(12) 0.01762(9) 0.35863(10) 0.0263(2) Uani d . 1 1
H H5A 1.2412 -0.0138 0.4368 0.039 Uiso calc R 1 1
H H5B 1.2765 0.0808 0.3756 0.039 Uiso calc R 1 1
H H5C 1.2704 -0.0229 0.3134 0.039 Uiso calc R 1 1
C C11 1.42724(12) 0.17946(8) 0.02160(11) 0.0250(2) Uani d . 1 1
H H11A 1.5278 0.2032 0.0488 0.038 Uiso calc R 1 1
H H11B 1.3678 0.2275 0.0416 0.038 Uiso calc R 1 1
H H11C 1.3866 0.1686 -0.0679 0.038 Uiso calc R 1 1
C C6 0.94484(13) -0.09035(8) 0.24995(10) 0.0252(2) Uani d . 1 1
H H6A 0.9710 -0.1172 0.3329 0.038 Uiso calc R 1 1
H H6B 0.9832 -0.1323 0.2029 0.038 Uiso calc R 1 1
H H6C 0.8382 -0.0864 0.2075 0.038 Uiso calc R 1 1
C C12 1.47846(13) 0.10829(10) 0.21849(11) 0.0311(3) Uani d . 1 1
H H12A 1.5766 0.1366 0.2481 0.047 Uiso calc R 1 1
H H12B 1.4818 0.0480 0.2632 0.047 Uiso calc R 1 1
H H12C 1.4116 0.1538 0.2328 0.047 Uiso calc R 1 1

loop_
_atom_site_aniso_label
_atom_site_aniso_U_11
_atom_site_aniso_U_22
_atom_site_aniso_U_33
_atom_site_aniso_U_12
_atom_site_aniso_U_13
_atom_site_aniso_U_23
Si1 0.01536(13) 0.01393(14) 0.01336(13) 0.00077(10) 0.00503(10) -0.00045(9)
Si2 0.02043(15) 0.01380(14) 0.01380(14) 0.00041(10) 0.00692(11) -0.00009(9)
Na1 0.0168(2) 0.0193(2) 0.0217(2) -0.00234(15) 0.00880(17) -0.00370(15)
N1 0.0199(4) 0.0148(4) 0.0154(4) 0.0016(3) 0.0078(3) -0.0005(3)
N2 0.0187(4) 0.0205(4) 0.0230(4) -0.0024(3) 0.0110(4) -0.0036(3)
C1 0.0228(5) 0.0213(5) 0.0217(5) -0.0031(4) 0.0086(4) 0.0007(4)
C2 0.0208(5) 0.0218(5) 0.0182(5) 0.0010(4) 0.0038(4) -0.0003(4)
C3 0.0253(5) 0.0198(5) 0.0204(5) 0.0056(4) 0.0085(4) -0.0010(4)
C10 0.0179(5) 0.0209(5) 0.0215(5) -0.0007(4) 0.0091(4) -0.0007(4)
C4 0.0445(7) 0.0246(6) 0.0213(5) 0.0068(5) 0.0191(5) 0.0022(4)
C5 0.0260(6) 0.0242(6) 0.0222(5) 0.0017(5) 0.0030(4) 0.0006(4)
C11 0.0230(5) 0.0187(5) 0.0355(6) -0.0030(4) 0.0140(5) -0.0027(4)
C6 0.0331(6) 0.0193(5) 0.0239(5) -0.0043(4) 0.0121(5) 0.0011(4)
C12 0.0297(6) 0.0400(7) 0.0269(6) -0.0018(5) 0.0148(5) -0.0086(5)

loop_
_atom_type_symbol
_atom_type_description
_atom_type_scat_dispersion_real
_atom_type_scat_dispersion_imag
_atom_type_scat_source
C C 0.0033 0.0016 'International Tables Vol C Tables 4.2.6.8 and 6.1.1.4'
H H 0.0000 0.0000 'International Tables Vol C Tables 4.2.6.8 and 6.1.1.4'
N N 0.0061 0.0033 'International Tables Vol C Tables 4.2.6.8 and 6.1.1.4'
Na Na 0.0362 0.0249 'International Tables Vol C Tables 4.2.6.8 and 6.1.1.4'
Si Si 0.0817 0.0704 'International Tables Vol C Tables 4.2.6.8 and 6.1.1.4'

loop_
_geom_angle_atom_site_label_1
_geom_angle_atom_site_label_2
_geom_angle_atom_site_label_3
_geom_angle_site_symmetry_1
_geom_angle_site_symmetry_3
_geom_angle
N1 Si1 C3 . . 118.58(5)
N1 Si1 C1 . . 112.81(5)
C3 Si1 C1 . . 103.65(5)
N1 Si1 C2 . . 109.73(5)
C3 Si1 C2 . . 105.54(5)
C1 Si1 C2 . . 105.51(5)
N1 Si1 Na1 . . 45.51(3)
C3 Si1 Na1 . . 153.67(4)
C1 Si1 Na1 . . 73.46(4)
C2 Si1 Na1 . . 100.34(4)
C3 Si1 Na1 . 3_755 132.10(4)
C1 Si1 Na1 . 3_755 124.25(4)
C2 Si1 Na1 . 3_755 64.79(3)
Na1 Si1 Na1 . 3_755 56.771(14)
N1 Si2 C4 . . 116.24(5)
N1 Si2 C5 . . 114.14(5)
C4 Si2 C5 . . 104.49(6)
N1 Si2 C6 . . 110.93(5)
C4 Si2 C6 . . 105.31(5)
C5 Si2 C6 . . 104.70(5)
C4 Si2 Na1 . 3_755 128.00(4)
C5 Si2 Na1 . 3_755 127.42(4)
C6 Si2 Na1 . 3_755 67.51(4)
C4 Si2 Na1 . . 149.32(4)
C5 Si2 Na1 . . 79.30(4)
C6 Si2 Na1 . . 102.97(4)
Na1 Si2 Na1 3_755 . 54.832(15)
N1 Na1 N1 3_755 . 99.58(3)
N1 Na1 N2 3_755 . 129.70(3)
N1 Na1 N2 . . 130.73(3)
N1 Na1 C2 3_755 3_755 63.70(3)
N1 Na1 C2 . 3_755 106.50(3)
N2 Na1 C2 . 3_755 96.82(3)
N1 Na1 Na1 3_755 3_755 50.00(2)
N1 Na1 Na1 . 3_755 49.58(2)
N2 Na1 Na1 . 3_755 179.70(3)
C2 Na1 Na1 3_755 3_755 83.03(3)
N1 Na1 Si1 3_755 . 105.13(3)
N1 Na1 Si1 . . 29.42(2)
N2 Na1 Si1 . . 118.63(3)
C2 Na1 Si1 3_755 . 135.23(3)
Na1 Na1 Si1 3_755 . 61.629(15)
N1 Na1 Si1 3_755 3_755 29.31(2)
N1 Na1 Si1 . 3_755 104.73(2)
N2 Na1 Si1 . 3_755 118.14(2)
C2 Na1 Si1 3_755 3_755 34.40(2)
Na1 Na1 Si1 3_755 3_755 61.599(14)
Si1 Na1 Si1 . 3_755 123.228(14)
N1 Na1 Si2 3_755 3_755 28.45(2)
N1 Na1 Si2 . 3_755 108.56(3)
N2 Na1 Si2 . 3_755 115.30(3)
C2 Na1 Si2 3_755 3_755 87.66(2)
Na1 Na1 Si2 3_755 3_755 64.434(19)
Si1 Na1 Si2 . 3_755 99.467(17)
Si1 Na1 Si2 3_755 3_755 54.922(9)
N1 Na1 Si2 3_755 . 105.53(2)
N1 Na1 Si2 . . 26.44(2)
N2 Na1 Si2 . . 119.53(3)
C2 Na1 Si2 3_755 . 85.96(2)
Na1 Na1 Si2 3_755 . 60.735(17)
Si1 Na1 Si2 . . 53.868(11)
Si1 Na1 Si2 3_755 . 97.166(12)
Si2 Na1 Si2 3_755 . 125.168(15)
Si2 N1 Si1 . . 131.98(5)
Si2 N1 Na1 . 3_755 108.11(4)
Si1 N1 Na1 . 3_755 105.75(4)
Si2 N1 Na1 . . 113.26(4)
Si1 N1 Na1 . . 105.07(4)
Na1 N1 Na1 3_755 . 80.42(3)
C12 N2 C11 . . 107.94(9)
C12 N2 C10 . . 108.31(8)
C11 N2 C10 . . 110.27(8)
C12 N2 Na1 . . 101.78(6)
C11 N2 Na1 . . 109.96(6)
C10 N2 Na1 . . 117.86(6)
Si1 C1 H1A . . 109.5
Si1 C1 H1B . . 109.5
H1A C1 H1B . . 109.5
Si1 C1 H1C . . 109.5
H1A C1 H1C . . 109.5
H1B C1 H1C . . 109.5
Si1 C2 H2A . . 109.5
Si1 C2 H2B . . 109.5
H2A C2 H2B . . 109.5
Si1 C2 H2C . . 109.5
H2A C2 H2C . . 109.5
H2B C2 H2C . . 109.5
Si1 C3 H3A . . 109.5
Si1 C3 H3B . . 109.5
H3A C3 H3B . . 109.5
Si1 C3 H3C . . 109.5
H3A C3 H3C . . 109.5
H3B C3 H3C . . 109.5
N2 C10 C10 . 3_855 112.28(11)
N2 C10 H10A . . 109.1
C10 C10 H10A 3_855 . 109.1
N2 C10 H10B . . 109.1
C10 C10 H10B 3_855 . 109.1
H10A C10 H10B . . 107.9
Si2 C4 H4A . . 109.5
Si2 C4 H4B . . 109.5
H4A C4 H4B . . 109.5
Si2 C4 H4C . . 109.5
H4A C4 H4C . . 109.5
H4B C4 H4C . . 109.5
Si2 C5 H5A . . 109.5
Si2 C5 H5B . . 109.5
H5A C5 H5B . . 109.5
Si2 C5 H5C . . 109.5
H5A C5 H5C . . 109.5
H5B C5 H5C . . 109.5
N2 C11 H11A . . 109.5
N2 C11 H11B . . 109.5
H11A C11 H11B . . 109.5
N2 C11 H11C . . 109.5
H11A C11 H11C . . 109.5
H11B C11 H11C . . 109.5
Si2 C6 H6A . . 109.5
Si2 C6 H6B . . 109.5
H6A C6 H6B . . 109.5
Si2 C6 H6C . . 109.5
H6A C6 H6C . . 109.5
H6B C6 H6C . . 109.5
N2 C12 H12A . . 109.5
N2 C12 H12B . . 109.5
H12A C12 H12B . . 109.5
N2 C12 H12C . . 109.5
H12A C12 H12C . . 109.5
H12B C12 H12C . . 109.5

loop_
_geom_bond_atom_site_label_1
_geom_bond_atom_site_label_2
_geom_bond_site_symmetry_2
_geom_bond_distance
Si1 N1 . 1.6878(9)
Si1 C3 . 1.8825(11)
Si1 C1 . 1.8871(11)
Si1 C2 . 1.8990(11)
Si1 Na1 . 3.3176(5)
Si1 Na1 3_755 3.3185(5)
Si2 N1 . 1.6874(9)
Si2 C4 . 1.8798(11)
Si2 C5 . 1.8890(12)
Si2 C6 . 1.8904(12)
Si2 Na1 3_755 3.3667(7)
Si2 Na1 . 3.4814(6)
Na1 N1 3_755 2.4356(10)
Na1 N1 . 2.4509(9)
Na1 N2 . 2.5665(10)
Na1 C2 3_755 3.0415(12)
Na1 Na1 3_755 3.1548(9)
Na1 Si1 3_755 3.3185(6)
Na1 Si2 3_755 3.3667(7)
N1 Na1 3_755 2.4356(10)
N2 C12 . 1.4718(14)
N2 C11 . 1.4748(14)
N2 C10 . 1.4767(13)
C1 H1A . 0.9800
C1 H1B . 0.9800
C1 H1C . 0.9800
C2 H2A . 0.9800
C2 H2B . 0.9800
C2 H2C . 0.9800
C3 H3A . 0.9800
C3 H3B . 0.9800
C3 H3C . 0.9800
C10 C10 3_855 1.526(2)
C10 H10A . 0.9900
C10 H10B . 0.9900
C4 H4A . 0.9800
C4 H4B . 0.9800
C4 H4C . 0.9800
C5 H5A . 0.9800
C5 H5B . 0.9800
C5 H5C . 0.9800
C11 H11A . 0.9800
C11 H11B . 0.9800
C11 H11C . 0.9800
C6 H6A . 0.9800
C6 H6B . 0.9800
C6 H6C . 0.9800
C12 H12A . 0.9800
C12 H12B . 0.9800
C12 H12C . 0.9800

loop_
_geom_torsion_atom_site_label_1
_geom_torsion_atom_site_label_2
_geom_torsion_atom_site_label_3
_geom_torsion_atom_site_label_4
_geom_torsion_site_symmetry_1
_geom_torsion_site_symmetry_4
_geom_torsion
N1 Si1 Na1 N1 . 3_755 82.61(5)
C3 Si1 Na1 N1 . 3_755 144.37(8)
C1 Si1 Na1 N1 . 3_755 -128.21(4)
C2 Si1 Na1 N1 . 3_755 -24.95(4)
Na1 Si1 Na1 N1 3_755 3_755 25.47(2)
C3 Si1 Na1 N1 . . 61.76(9)
C1 Si1 Na1 N1 . . 149.18(5)
C2 Si1 Na1 N1 . . -107.56(5)
Na1 Si1 Na1 N1 3_755 . -57.14(4)
N1 Si1 Na1 N2 . . -123.05(5)
C3 Si1 Na1 N2 . . -61.29(9)
C1 Si1 Na1 N2 . . 26.13(4)
C2 Si1 Na1 N2 . . 129.40(4)
Na1 Si1 Na1 N2 3_755 . 179.82(4)
N1 Si1 Na1 C2 . 3_755 14.89(5)
C3 Si1 Na1 C2 . 3_755 76.65(9)
C1 Si1 Na1 C2 . 3_755 164.07(5)
C2 Si1 Na1 C2 . 3_755 -92.66(5)
Na1 Si1 Na1 C2 3_755 3_755 -42.24(3)
N1 Si1 Na1 Na1 . 3_755 57.14(4)
C3 Si1 Na1 Na1 . 3_755 118.89(8)
C1 Si1 Na1 Na1 . 3_755 -153.69(4)
C2 Si1 Na1 Na1 . 3_755 -50.42(4)
N1 Si1 Na1 Si1 . 3_755 57.14(4)
C3 Si1 Na1 Si1 . 3_755 118.89(8)
C1 Si1 Na1 Si1 . 3_755 -153.69(4)
C2 Si1 Na1 Si1 . 3_755 -50.42(4)
Na1 Si1 Na1 Si1 3_755 3_755 0.0
N1 Si1 Na1 Si2 . 3_755 111.17(4)
C3 Si1 Na1 Si2 . 3_755 172.93(8)
C1 Si1 Na1 Si2 . 3_755 -99.65(4)
C2 Si1 Na1 Si2 . 3_755 3.61(4)
Na1 Si1 Na1 Si2 3_755 3_755 54.035(14)
N1 Si1 Na1 Si2 . . -15.79(4)
C3 Si1 Na1 Si2 . . 45.97(8)
C1 Si1 Na1 Si2 . . 133.39(4)
C2 Si1 Na1 Si2 . . -123.35(4)
Na1 Si1 Na1 Si2 3_755 . -72.925(18)
N1 Si2 Na1 N1 . 3_755 -80.15(6)
C4 Si2 Na1 N1 . 3_755 -129.77(9)
C5 Si2 Na1 N1 . 3_755 129.83(4)
C6 Si2 Na1 N1 . 3_755 27.03(5)
Na1 Si2 Na1 N1 3_755 3_755 -23.00(2)
C4 Si2 Na1 N1 . . -49.62(9)
C5 Si2 Na1 N1 . . -150.02(6)
C6 Si2 Na1 N1 . . 107.18(6)
Na1 Si2 Na1 N1 3_755 . 57.15(5)
N1 Si2 Na1 N2 . . 123.03(6)
C4 Si2 Na1 N2 . . 73.41(9)
C5 Si2 Na1 N2 . . -26.99(5)
C6 Si2 Na1 N2 . . -129.79(5)
Na1 Si2 Na1 N2 3_755 . -179.82(4)
N1 Si2 Na1 C2 . 3_755 -141.42(5)
C4 Si2 Na1 C2 . 3_755 168.96(8)
C5 Si2 Na1 C2 . 3_755 68.56(4)
C6 Si2 Na1 C2 . 3_755 -34.24(4)
Na1 Si2 Na1 C2 3_755 3_755 -84.27(3)
N1 Si2 Na1 Na1 . 3_755 -57.15(5)
C4 Si2 Na1 Na1 . 3_755 -106.77(8)
C5 Si2 Na1 Na1 . 3_755 152.83(4)
C6 Si2 Na1 Na1 . 3_755 50.03(4)
N1 Si2 Na1 Si1 . . 17.47(4)
C4 Si2 Na1 Si1 . . -32.16(8)
C5 Si2 Na1 Si1 . . -132.56(4)
C6 Si2 Na1 Si1 . . 124.65(4)
Na1 Si2 Na1 Si1 3_755 . 74.616(18)
N1 Si2 Na1 Si1 . 3_755 -108.83(5)
C4 Si2 Na1 Si1 . 3_755 -158.46(8)
C5 Si2 Na1 Si1 . 3_755 101.14(4)
C6 Si2 Na1 Si1 . 3_755 -1.66(4)
Na1 Si2 Na1 Si1 3_755 3_755 -51.686(12)
N1 Si2 Na1 Si2 . 3_755 -57.15(5)
C4 Si2 Na1 Si2 . 3_755 -106.77(8)
C5 Si2 Na1 Si2 . 3_755 152.83(4)
C6 Si2 Na1 Si2 . 3_755 50.03(4)
Na1 Si2 Na1 Si2 3_755 3_755 0.0
C4 Si2 N1 Si1 . . 14.19(9)
C5 Si2 N1 Si1 . . -107.58(8)
C6 Si2 N1 Si1 . . 134.44(7)
Na1 Si2 N1 Si1 3_755 . 132.73(9)
Na1 Si2 N1 Si1 . . -140.13(9)
C4 Si2 N1 Na1 . 3_755 -118.55(6)
C5 Si2 N1 Na1 . 3_755 119.69(5)
C6 Si2 N1 Na1 . 3_755 1.71(6)
Na1 Si2 N1 Na1 . 3_755 87.14(5)
C4 Si2 N1 Na1 . . 154.32(5)
C5 Si2 N1 Na1 . . 32.55(6)
C6 Si2 N1 Na1 . . -85.43(6)
Na1 Si2 N1 Na1 3_755 . -87.14(5)
C3 Si1 N1 Si2 . . -11.16(9)
C1 Si1 N1 Si2 . . 110.22(7)
C2 Si1 N1 Si2 . . -132.46(7)
Na1 Si1 N1 Si2 . . 142.42(9)
Na1 Si1 N1 Si2 3_755 . -133.50(9)
C3 Si1 N1 Na1 . 3_755 122.33(5)
C1 Si1 N1 Na1 . 3_755 -116.29(5)
C2 Si1 N1 Na1 . 3_755 1.04(5)
Na1 Si1 N1 Na1 . 3_755 -84.09(4)
C3 Si1 N1 Na1 . . -153.58(4)
C1 Si1 N1 Na1 . . -32.20(6)
C2 Si1 N1 Na1 . . 85.13(5)
Na1 Si1 N1 Na1 3_755 . 84.09(4)
N1 Na1 N1 Si2 3_755 . 105.70(5)
N2 Na1 N1 Si2 . . -74.29(6)
C2 Na1 N1 Si2 3_755 . 40.45(5)
Na1 Na1 N1 Si2 3_755 . 105.70(5)
Si1 Na1 N1 Si2 . . -150.43(7)
Si1 Na1 N1 Si2 3_755 . 76.17(5)
Si2 Na1 N1 Si2 3_755 . 133.58(4)
N1 Na1 N1 Si1 3_755 . -103.87(4)
N2 Na1 N1 Si1 . . 76.14(6)
C2 Na1 N1 Si1 3_755 . -169.12(4)
Na1 Na1 N1 Si1 3_755 . -103.87(4)
Si1 Na1 N1 Si1 3_755 . -133.41(3)
Si2 Na1 N1 Si1 3_755 . -75.99(4)
Si2 Na1 N1 Si1 . . 150.43(7)
N1 Na1 N1 Na1 3_755 3_755 0.0
N2 Na1 N1 Na1 . 3_755 -179.99(4)
C2 Na1 N1 Na1 3_755 3_755 -65.25(3)
Si1 Na1 N1 Na1 . 3_755 103.87(4)
Si1 Na1 N1 Na1 3_755 3_755 -29.54(2)
Si2 Na1 N1 Na1 3_755 3_755 27.88(2)
Si2 Na1 N1 Na1 . 3_755 -105.70(5)
N1 Na1 N2 C12 3_755 . -148.37(7)
N1 Na1 N2 C12 . . 31.62(9)
C2 Na1 N2 C12 3_755 . -87.10(7)
Si1 Na1 N2 C12 . . 64.53(7)
Si1 Na1 N2 C12 3_755 . -115.64(7)
Si2 Na1 N2 C12 3_755 . -177.74(6)
Si2 Na1 N2 C12 . . 2.10(8)
N1 Na1 N2 C11 3_755 . 97.39(7)
N1 Na1 N2 C11 . . -82.62(8)
C2 Na1 N2 C11 3_755 . 158.66(7)
Si1 Na1 N2 C11 . . -49.71(7)
Si1 Na1 N2 C11 3_755 . 130.12(6)
Si2 Na1 N2 C11 3_755 . 68.02(7)
Si2 Na1 N2 C11 . . -112.14(6)
N1 Na1 N2 C10 3_755 . -30.12(9)
N1 Na1 N2 C10 . . 149.86(7)
C2 Na1 N2 C10 3_755 . 31.14(7)
Si1 Na1 N2 C10 . . -177.22(6)
Si1 Na1 N2 C10 3_755 . 2.61(8)
Si2 Na1 N2 C10 3_755 . -59.49(7)
Si2 Na1 N2 C10 . . 120.35(6)
C12 N2 C10 C10 . 3_855 173.03(11)
C11 N2 C10 C10 . 3_855 -69.05(13)
Na1 N2 C10 C10 . 3_855 58.31(13)
